data_4333763
loop_
_publ_author_name
'Chih-Chin Tsou'
'Fu-Te Tsai'
'Huang-Yeh Chen'
'I-Jui Hsu'
'Wen-Feng Liaw'

_publ_section_title
;
 Insight into One-Electron Oxidation of the {Fe(NO)2}9 Dinitrosyl Iron
 Complex (DNIC): Aminyl Radical Stabilized by [Fe(NO)2] Motif
;
_journal_name_full 'Inorganic Chemistry'
_journal_page_first 1631
_journal_page_last 1639
_journal_paper_doi 10.1021/ic302537d
_journal_volume 52
_journal_year 2013
_chemical_formula_moiety 'C44 H80 Fe K N4 O10 Si2'
_chemical_formula_sum 'C44 H80 Fe K N4 O10 Si2'
_chemical_formula_weight 976.25
_chemical_name_systematic
;
 ?
;
_space_group_IT_number 61
_symmetry_cell_setting orthorhombic
_symmetry_space_group_name_Hall '-P 2ac 2ab'
_symmetry_space_group_name_H-M 'P b c a'
_atom_sites_solution_hydrogens geom
_atom_sites_solution_primary direct
_atom_sites_solution_secondary difmap
_audit_creation_method SHELXL-97
_cell_angle_alpha 90.00
_cell_angle_beta 90.00
_cell_angle_gamma 90.00
_cell_formula_units_Z 8
_cell_length_a 15.8975(9)
_cell_length_b 22.4576(12)
_cell_length_c 30.9214(17)
_cell_measurement_reflns_used 0
_cell_measurement_temperature 200(2)
_cell_measurement_theta_max 0
_cell_measurement_theta_min 0
_cell_volume 11039.5(11)
_computing_molecular_graphics 'Ortep-3 for Windows (Farrugia, 1997)'
_computing_publication_material 'WinGX publication routines (Farrugia, 1999)'
_computing_structure_refinement 'SHELXL-97 (Sheldrick, 1997)'
_computing_structure_solution 'SHELXS-86 (Sheldrick, 1986)'
_diffrn_ambient_temperature 200(2)
_diffrn_measured_fraction_theta_full 0.999
_diffrn_measured_fraction_theta_max 0.999
_diffrn_radiation_monochromator graphite
_diffrn_radiation_source 'fine-focus sealed tube'
_diffrn_radiation_type MoK\a
_diffrn_radiation_wavelength 0.71073
_diffrn_reflns_av_R_equivalents 0.0656
_diffrn_reflns_av_sigmaI/netI 0.0518
_diffrn_reflns_limit_h_max 16
_diffrn_reflns_limit_h_min -18
_diffrn_reflns_limit_k_max 26
_diffrn_reflns_limit_k_min -18
_diffrn_reflns_limit_l_max 36
_diffrn_reflns_limit_l_min -36
_diffrn_reflns_number 62208
_diffrn_reflns_theta_full 25.00
_diffrn_reflns_theta_max 25.00
_diffrn_reflns_theta_min 1.70
_exptl_absorpt_coefficient_mu 0.443
_exptl_absorpt_correction_T_max 0.9528
_exptl_absorpt_correction_T_min 0.8972
_exptl_absorpt_correction_type multi-scan
_exptl_crystal_colour brown(dark)
_exptl_crystal_density_diffrn 1.175
_exptl_crystal_description prism
_exptl_crystal_F_000 4200
_exptl_crystal_size_max 0.25
_exptl_crystal_size_mid 0.20
_exptl_crystal_size_min 0.11
_refine_diff_density_max 0.744
_refine_diff_density_min -0.546
_refine_diff_density_rms 0.053
_refine_ls_extinction_method none
_refine_ls_goodness_of_fit_ref 1.014
_refine_ls_hydrogen_treatment constr
_refine_ls_matrix_type full
_refine_ls_number_parameters 557
_refine_ls_number_reflns 9717
_refine_ls_number_restraints 0
_refine_ls_restrained_S_all 1.014
_refine_ls_R_factor_all 0.0860
_refine_ls_R_factor_gt 0.0505
_refine_ls_shift/su_max 0.001
_refine_ls_shift/su_mean 0.000
_refine_ls_structure_factor_coef Fsqd
_refine_ls_weighting_details 'calc w=1/[\s^2^(Fo^2^)+(0.0584P)^2^+8.5360P] where P=(Fo^2^+2Fc^2^)/3'
_refine_ls_weighting_scheme calc
_refine_ls_wR_factor_gt 0.1194
_refine_ls_wR_factor_ref 0.1386
_reflns_number_gt 6474
_reflns_number_total 9717
_reflns_threshold_expression >2sigma(I)
_cod_data_source_file ic302537d_si_001_3.cif
_cod_data_source_block a12838
_cod_database_code 4333763

loop_
_symmetry_equiv_pos_as_xyz
'x, y, z'
'-x+1/2, -y, z+1/2'
'-x, y+1/2, -z+1/2'
'x+1/2, -y+1/2, -z'
'-x, -y, -z'
'x-1/2, y, -z-1/2'
'x, -y-1/2, z-1/2'
'-x-1/2, y-1/2, z'

loop_
_atom_site_label
_atom_site_type_symbol
_atom_site_fract_x
_atom_site_fract_y
_atom_site_fract_z
_atom_site_U_iso_or_equiv
_atom_site_adp_type
_atom_site_occupancy
_atom_site_symmetry_multiplicity
_atom_site_calc_flag
_atom_site_refinement_flags
_atom_site_disorder_assembly
_atom_site_disorder_group
C1 C 0.9406(2) 0.23976(17) 0.44427(12) 0.0590(10) Uani 1 1 d . . .
H1A H 0.9355 0.2668 0.4195 0.089 Uiso 1 1 calc R . .
H1B H 0.9994 0.2275 0.4475 0.089 Uiso 1 1 calc R . .
H1C H 0.9221 0.2602 0.4706 0.089 Uiso 1 1 calc R . .
C2 C 0.9219(2) 0.13119(19) 0.38820(13) 0.0638(11) Uani 1 1 d . . .
H2A H 0.8888 0.0954 0.3819 0.096 Uiso 1 1 calc R . .
H2B H 0.9796 0.1197 0.3957 0.096 Uiso 1 1 calc R . .
H2C H 0.9228 0.1571 0.3627 0.096 Uiso 1 1 calc R . .
C3 C 0.8842(2) 0.12208(19) 0.48317(12) 0.0658(11) Uani 1 1 d . . .
H3A H 0.8495 0.0865 0.4790 0.099 Uiso 1 1 calc R . .
H3B H 0.8657 0.1432 0.5092 0.099 Uiso 1 1 calc R . .
H3C H 0.9433 0.1104 0.4865 0.099 Uiso 1 1 calc R . .
C4 C 0.70793(19) 0.16220(13) 0.45348(10) 0.0341(7) Uani 1 1 d . . .
C5 C 0.67467(19) 0.10571(14) 0.44377(10) 0.0370(7) Uani 1 1 d . . .
C6 C 0.7019(2) 0.07207(16) 0.40378(12) 0.0557(10) Uani 1 1 d . . .
H6A H 0.6722 0.0338 0.4025 0.083 Uiso 1 1 calc R . .
H6B H 0.7626 0.0650 0.4049 0.083 Uiso 1 1 calc R . .
H6C H 0.6883 0.0956 0.3780 0.083 Uiso 1 1 calc R . .
C7 C 0.6174(2) 0.07874(15) 0.47178(11) 0.0438(8) Uani 1 1 d . . .
H7 H 0.5962 0.0404 0.4647 0.053 Uiso 1 1 calc R . .
C8 C 0.5901(2) 0.10604(17) 0.50980(11) 0.0462(9) Uani 1 1 d . . .
C9 C 0.5286(2) 0.0750(2) 0.53981(13) 0.0698(12) Uani 1 1 d . . .
H9A H 0.5130 0.0363 0.5276 0.105 Uiso 1 1 calc R . .
H9B H 0.4781 0.0996 0.5431 0.105 Uiso 1 1 calc R . .
H9C H 0.5550 0.0691 0.5681 0.105 Uiso 1 1 calc R . .
C10 C 0.6232(2) 0.16151(16) 0.51899(11) 0.0469(9) Uani 1 1 d . . .
H10 H 0.6061 0.1809 0.5449 0.056 Uiso 1 1 calc R . .
C11 C 0.6804(2) 0.19030(14) 0.49208(10) 0.0413(8) Uani 1 1 d . . .
C12 C 0.7148(3) 0.25036(17) 0.50429(12) 0.0629(11) Uani 1 1 d . . .
H12A H 0.7538 0.2640 0.4819 0.094 Uiso 1 1 calc R . .
H12B H 0.7445 0.2474 0.5320 0.094 Uiso 1 1 calc R . .
H12C H 0.6683 0.2788 0.5070 0.094 Uiso 1 1 calc R . .
C13 C 0.5783(2) 0.30291(13) 0.36310(10) 0.0374(8) Uani 1 1 d . . .
C14 C 0.5049(2) 0.29137(15) 0.38707(11) 0.0458(9) Uani 1 1 d . . .
C15 C 0.5108(3) 0.27528(18) 0.43449(12) 0.0635(11) Uani 1 1 d . . .
H15A H 0.5699 0.2756 0.4435 0.095 Uiso 1 1 calc R . .
H15B H 0.4872 0.2355 0.4391 0.095 Uiso 1 1 calc R . .
H15C H 0.4792 0.3044 0.4516 0.095 Uiso 1 1 calc R . .
C16 C 0.4263(2) 0.29327(16) 0.36646(14) 0.0569(10) Uani 1 1 d . . .
H16 H 0.3771 0.2862 0.3831 0.068 Uiso 1 1 calc R . .
C17 C 0.4177(2) 0.30517(16) 0.32245(15) 0.0572(10) Uani 1 1 d . . .
C18 C 0.3310(3) 0.3080(2) 0.30121(17) 0.0866(15) Uani 1 1 d . . .
H18A H 0.3374 0.3168 0.2703 0.130 Uiso 1 1 calc R . .
H18B H 0.2975 0.3395 0.3149 0.130 Uiso 1 1 calc R . .
H18C H 0.3024 0.2697 0.3048 0.130 Uiso 1 1 calc R . .
C19 C 0.4901(2) 0.31328(15) 0.29915(12) 0.0504(9) Uani 1 1 d . . .
H19 H 0.4857 0.3197 0.2689 0.060 Uiso 1 1 calc R . .
C20 C 0.5700(2) 0.31256(14) 0.31794(11) 0.0421(8) Uani 1 1 d . . .
C21 C 0.6455(2) 0.32116(18) 0.28887(11) 0.0559(10) Uani 1 1 d . . .
H21A H 0.6970 0.3199 0.3063 0.084 Uiso 1 1 calc R . .
H21B H 0.6414 0.3598 0.2743 0.084 Uiso 1 1 calc R . .
H21C H 0.6471 0.2894 0.2672 0.084 Uiso 1 1 calc R . .
C22 C 0.6243(3) 0.40512(19) 0.44663(15) 0.0782(13) Uani 1 1 d . . .
H22A H 0.5652 0.4066 0.4376 0.117 Uiso 1 1 calc R . .
H22B H 0.6437 0.4454 0.4537 0.117 Uiso 1 1 calc R . .
H22C H 0.6297 0.3796 0.4722 0.117 Uiso 1 1 calc R . .
C23 C 0.6810(4) 0.43314(19) 0.35879(15) 0.1003(19) Uani 1 1 d . . .
H23A H 0.6229 0.4349 0.3483 0.150 Uiso 1 1 calc R . .
H23B H 0.7187 0.4238 0.3346 0.150 Uiso 1 1 calc R . .
H23C H 0.6967 0.4717 0.3712 0.150 Uiso 1 1 calc R . .
C24 C 0.8004(2) 0.37231(18) 0.42052(13) 0.0625(11) Uani 1 1 d . . .
H24A H 0.8064 0.3418 0.4429 0.094 Uiso 1 1 calc R . .
H24B H 0.8153 0.4113 0.4326 0.094 Uiso 1 1 calc R . .
H24C H 0.8379 0.3630 0.3963 0.094 Uiso 1 1 calc R . .
C25 C 0.4733(2) 0.14400(18) 0.32820(14) 0.0665(12) Uani 1 1 d . . .
H25A H 0.5144 0.1113 0.3244 0.080 Uiso 1 1 calc R . .
H25B H 0.5045 0.1807 0.3358 0.080 Uiso 1 1 calc R . .
C26 C 0.4262(3) 0.15326(17) 0.28767(14) 0.0651(11) Uani 1 1 d . . .
H26A H 0.3818 0.1835 0.2922 0.078 Uiso 1 1 calc R . .
H26B H 0.4647 0.1679 0.2648 0.078 Uiso 1 1 calc R . .
C27 C 0.3410(3) 0.10450(19) 0.23604(12) 0.0717(12) Uani 1 1 d . . .
H27A H 0.3784 0.1156 0.2118 0.086 Uiso 1 1 calc R . .
H27B H 0.2988 0.1365 0.2398 0.086 Uiso 1 1 calc R . .
C28 C 0.2981(3) 0.0476(2) 0.22615(12) 0.0731(13) Uani 1 1 d . . .
H28A H 0.2716 0.0499 0.1972 0.088 Uiso 1 1 calc R . .
H28B H 0.3396 0.0148 0.2258 0.088 Uiso 1 1 calc R . .
C29 C 0.1906(3) -0.0175(2) 0.25086(14) 0.0812(14) Uani 1 1 d . . .
H29A H 0.2293 -0.0519 0.2533 0.097 Uiso 1 1 calc R . .
H29B H 0.1664 -0.0175 0.2214 0.097 Uiso 1 1 calc R . .
C30 C 0.1215(3) -0.0229(2) 0.28376(14) 0.0813(14) Uani 1 1 d . . .
H30A H 0.0861 0.0134 0.2832 0.098 Uiso 1 1 calc R . .
H30B H 0.0855 -0.0575 0.2768 0.098 Uiso 1 1 calc R . .
C31 C 0.0953(3) -0.0341(2) 0.35857(15) 0.0743(13) Uani 1 1 d . . .
H31A H 0.0560 -0.0671 0.3523 0.089 Uiso 1 1 calc R . .
H31B H 0.0626 0.0034 0.3600 0.089 Uiso 1 1 calc R . .
C32 C 0.1386(3) -0.0448(2) 0.40059(14) 0.0756(13) Uani 1 1 d . . .
H32A H 0.0965 -0.0515 0.4237 0.091 Uiso 1 1 calc R . .
H32B H 0.1746 -0.0807 0.3985 0.091 Uiso 1 1 calc R . .
C33 C 0.2311(3) -0.0006(2) 0.45108(13) 0.0780(13) Uani 1 1 d . . .
H33A H 0.2698 -0.0351 0.4499 0.094 Uiso 1 1 calc R . .
H33B H 0.1896 -0.0079 0.4744 0.094 Uiso 1 1 calc R . .
C34 C 0.2794(3) 0.0545(2) 0.46055(13) 0.0766(13) Uani 1 1 d . . .
H34A H 0.2409 0.0892 0.4608 0.092 Uiso 1 1 calc R . .
H34B H 0.3059 0.0514 0.4894 0.092 Uiso 1 1 calc R . .
C35 C 0.3928(3) 0.1142(2) 0.43642(14) 0.0759(13) Uani 1 1 d . . .
H35A H 0.4206 0.1110 0.4650 0.091 Uiso 1 1 calc R . .
H35B H 0.3573 0.1504 0.4364 0.091 Uiso 1 1 calc R . .
C36 C 0.4572(3) 0.1183(2) 0.40163(14) 0.0738(13) Uani 1 1 d . . .
H36A H 0.4971 0.1510 0.4080 0.089 Uiso 1 1 calc R . .
H36B H 0.4893 0.0806 0.3998 0.089 Uiso 1 1 calc R . .
C37 C 0.1218(3) 0.1516(2) 0.30777(15) 0.0942(17) Uani 1 1 d . . .
H37A H 0.0681 0.1298 0.3041 0.113 Uiso 1 1 calc R A 3
H37B H 0.1543 0.1473 0.2806 0.113 Uiso 1 1 calc R A 3
C38 C 0.1037(3) 0.2140(2) 0.31478(18) 0.0930(16) Uani 1 1 d . . .
H38A H 0.0429 0.2220 0.3110 0.112 Uiso 1 1 calc R . .
H38B H 0.1356 0.2390 0.2941 0.112 Uiso 1 1 calc R . .
C39 C 0.1304(3) 0.2268(2) 0.36041(17) 0.0871(15) Uani 1 1 d . . .
H39A H 0.1637 0.2640 0.3620 0.105 Uiso 1 1 calc R B .
H39B H 0.0811 0.2304 0.3797 0.105 Uiso 1 1 calc R . .
C40 C 0.1821(4) 0.1749(2) 0.37207(15) 0.1007(19) Uani 1 1 d . B .
H40A H 0.2394 0.1878 0.3805 0.121 Uiso 1 1 d R . .
H40B H 0.1566 0.1535 0.3968 0.121 Uiso 1 1 d R . .
C41' C 0.4873(8) -0.0318(5) 0.3300(4) 0.080(3) Uiso 0.40 1 d P B 1
H41A H 0.5041 -0.0045 0.3064 0.096 Uiso 0.40 1 d PR B 1
H41B H 0.5007 -0.0130 0.3581 0.096 Uiso 0.40 1 d PR B 1
C41 C 0.4650(5) -0.0455(3) 0.3007(3) 0.071(2) Uiso 0.60 1 d P B 2
H41C H 0.4864 -0.0043 0.2973 0.085 Uiso 0.60 1 calc PR B 2
H41D H 0.4537 -0.0627 0.2718 0.085 Uiso 0.60 1 calc PR B 2
C42 C 0.5258(3) -0.0838(2) 0.3262(2) 0.1032(19) Uani 1 1 d . B 2
H42A H 0.5718 -0.0991 0.3078 0.124 Uiso 1 1 calc R B 2
H42B H 0.5501 -0.0616 0.3509 0.124 Uiso 1 1 calc R B 2
C43 C 0.4697(3) -0.1324(2) 0.34110(16) 0.0815(14) Uani 1 1 d . . .
H43A H 0.4866 -0.1468 0.3701 0.098 Uiso 1 1 calc R B 2
H43B H 0.4708 -0.1663 0.3206 0.098 Uiso 1 1 calc R B 2
C44 C 0.3843(3) -0.1045(2) 0.34250(17) 0.0831(14) Uani 1 1 d . B .
H44A H 0.3446 -0.1273 0.3242 0.100 Uiso 1 1 calc R . .
H44B H 0.3627 -0.1042 0.3725 0.100 Uiso 1 1 calc R . .
N1 N 0.82295(18) 0.25582(13) 0.34822(9) 0.0469(7) Uani 1 1 d . . .
N2 N 0.67986(17) 0.19130(13) 0.33956(9) 0.0450(7) Uani 1 1 d . . .
N3 N 0.76934(15) 0.19034(11) 0.42695(8) 0.0345(6) Uani 1 1 d . . .
N4 N 0.65867(16) 0.30480(11) 0.38383(8) 0.0363(6) Uani 1 1 d . . .
O1 O 0.87322(18) 0.26373(15) 0.32072(9) 0.0832(10) Uani 1 1 d . . .
O2 O 0.66652(17) 0.16871(13) 0.30539(8) 0.0700(8) Uani 1 1 d . . .
O3 O 0.41548(15) 0.12940(11) 0.36188(9) 0.0602(7) Uani 1 1 d . . .
O4 O 0.38906(16) 0.09807(11) 0.27454(8) 0.0560(7) Uani 1 1 d . . .
O5 O 0.23532(17) 0.03610(12) 0.25804(8) 0.0624(7) Uani 1 1 d . . .
O6 O 0.15742(16) -0.03013(12) 0.32529(9) 0.0642(7) Uani 1 1 d . . .
O7 O 0.18870(16) 0.00567(12) 0.41077(8) 0.0614(7) Uani 1 1 d . . .
O8 O 0.34183(17) 0.06262(12) 0.42871(8) 0.0632(7) Uani 1 1 d . . .
O9 O 0.1652(4) 0.1266(3) 0.34020(19) 0.0696(16) Uiso 0.50 1 d P B 3
O9' O 0.2043(4) 0.1476(3) 0.33260(18) 0.0616(15) Uiso 0.50 1 d P B 4
O10 O 0.3923(2) -0.04721(15) 0.32730(12) 0.1064(10) Uani 1 1 d . . .
Si1 Si 0.87318(6) 0.17226(4) 0.43498(3) 0.0434(2) Uani 1 1 d . . .
Si2 Si 0.69015(7) 0.37393(4) 0.40119(3) 0.0482(3) Uani 1 1 d . . .
Fe1 Fe 0.73411(3) 0.23511(2) 0.374723(13) 0.03514(14) Uani 1 1 d . . .
K1 K 0.29129(4) 0.04665(3) 0.34264(2) 0.04116(19) Uani 1 1 d . B .

loop_
_atom_site_aniso_label
_atom_site_aniso_U_11
_atom_site_aniso_U_22
_atom_site_aniso_U_33
_atom_site_aniso_U_23
_atom_site_aniso_U_13
_atom_site_aniso_U_12
C1 0.048(2) 0.074(3) 0.055(2) 0.009(2) -0.0102(18) -0.020(2)
C2 0.044(2) 0.075(3) 0.073(3) -0.002(2) 0.011(2) 0.003(2)
C3 0.056(2) 0.077(3) 0.064(3) 0.026(2) -0.009(2) -0.007(2)
C4 0.0334(17) 0.0342(18) 0.0347(17) 0.0026(14) -0.0006(14) 0.0011(14)
C5 0.0330(17) 0.0381(19) 0.0400(18) -0.0012(15) 0.0032(14) 0.0000(15)
C6 0.064(2) 0.042(2) 0.060(2) -0.0093(18) 0.014(2) -0.0093(18)
C7 0.0376(19) 0.041(2) 0.053(2) 0.0076(17) 0.0006(16) -0.0054(16)
C8 0.0352(19) 0.058(2) 0.045(2) 0.0114(17) 0.0077(16) 0.0023(17)
C9 0.059(3) 0.085(3) 0.065(3) 0.023(2) 0.017(2) -0.014(2)
C10 0.053(2) 0.051(2) 0.0364(19) 0.0033(16) 0.0116(16) 0.0083(18)
C11 0.048(2) 0.0391(19) 0.0371(18) 0.0018(15) 0.0049(16) 0.0004(16)
C12 0.095(3) 0.052(2) 0.042(2) -0.0118(18) 0.013(2) -0.009(2)
C13 0.0408(19) 0.0274(17) 0.0438(19) -0.0056(14) -0.0021(15) -0.0047(15)
C14 0.045(2) 0.038(2) 0.054(2) -0.0059(16) 0.0089(17) -0.0042(16)
C15 0.065(3) 0.066(3) 0.059(3) -0.003(2) 0.022(2) -0.012(2)
C16 0.034(2) 0.047(2) 0.089(3) -0.009(2) 0.012(2) -0.0023(17)
C17 0.044(2) 0.041(2) 0.087(3) -0.008(2) -0.016(2) 0.0030(18)
C18 0.050(3) 0.080(3) 0.129(4) -0.003(3) -0.029(3) 0.005(2)
C19 0.050(2) 0.045(2) 0.057(2) -0.0024(17) -0.0154(19) 0.0012(17)
C20 0.046(2) 0.0359(19) 0.045(2) -0.0026(15) -0.0059(16) -0.0028(16)
C21 0.062(2) 0.068(3) 0.0375(19) 0.0048(18) 0.0022(18) -0.006(2)
C22 0.073(3) 0.065(3) 0.096(3) -0.033(3) -0.007(3) 0.000(2)
C23 0.158(5) 0.052(3) 0.090(3) 0.020(3) -0.053(3) -0.039(3)
C24 0.060(3) 0.060(3) 0.068(3) -0.007(2) -0.006(2) -0.018(2)
C25 0.040(2) 0.058(3) 0.101(3) -0.008(2) 0.010(2) -0.0139(19)
C26 0.067(3) 0.048(2) 0.081(3) 0.006(2) 0.017(2) -0.014(2)
C27 0.095(3) 0.073(3) 0.047(2) 0.008(2) 0.009(2) -0.009(3)
C28 0.100(3) 0.086(3) 0.034(2) -0.009(2) 0.001(2) 0.003(3)
C29 0.096(4) 0.089(3) 0.058(3) -0.029(3) -0.013(3) -0.021(3)
C30 0.071(3) 0.095(4) 0.078(3) -0.017(3) -0.017(3) -0.026(3)
C31 0.053(3) 0.075(3) 0.094(3) -0.005(3) 0.010(3) -0.024(2)
C32 0.075(3) 0.077(3) 0.075(3) 0.010(2) 0.019(3) -0.023(3)
C33 0.100(4) 0.087(3) 0.047(2) 0.022(2) 0.003(2) -0.006(3)
C34 0.100(4) 0.094(4) 0.037(2) 0.002(2) -0.005(2) -0.004(3)
C35 0.077(3) 0.086(3) 0.065(3) -0.014(2) -0.031(3) -0.007(3)
C36 0.056(3) 0.078(3) 0.087(3) -0.011(3) -0.029(3) -0.012(2)
C37 0.107(4) 0.106(4) 0.069(3) -0.006(3) -0.014(3) 0.050(3)
C38 0.089(4) 0.083(4) 0.107(4) 0.026(3) -0.008(3) 0.018(3)
C39 0.100(4) 0.073(3) 0.089(4) 0.003(3) 0.024(3) 0.012(3)
C40 0.139(5) 0.096(4) 0.067(3) -0.014(3) -0.027(3) 0.054(4)
C42 0.068(3) 0.087(4) 0.155(5) 0.048(4) 0.029(3) 0.003(3)
C43 0.080(3) 0.064(3) 0.100(4) 0.009(3) 0.018(3) 0.006(3)
C44 0.072(3) 0.076(3) 0.102(4) 0.022(3) -0.001(3) -0.009(3)
N1 0.0409(17) 0.0576(19) 0.0422(17) 0.0053(14) 0.0035(14) -0.0065(14)
N2 0.0409(16) 0.0507(18) 0.0434(17) -0.0080(14) -0.0006(13) -0.0024(14)
N3 0.0346(14) 0.0368(15) 0.0319(14) 0.0025(11) 0.0051(11) -0.0072(12)
N4 0.0363(15) 0.0395(16) 0.0331(14) -0.0023(12) -0.0018(11) -0.0084(12)
O1 0.0594(18) 0.122(3) 0.0681(19) 0.0237(18) 0.0282(16) -0.0120(17)
O2 0.0676(18) 0.093(2) 0.0500(16) -0.0320(15) 0.0017(14) -0.0138(16)
O3 0.0444(15) 0.0655(18) 0.0707(17) 0.0018(14) -0.0101(13) -0.0135(13)
O4 0.0634(17) 0.0490(16) 0.0555(16) 0.0050(12) 0.0071(13) -0.0027(13)
O5 0.0760(18) 0.0675(18) 0.0439(15) -0.0143(13) -0.0035(14) -0.0064(15)
O6 0.0571(17) 0.0717(19) 0.0637(17) -0.0112(14) -0.0028(14) -0.0200(14)
O7 0.0662(17) 0.0655(18) 0.0525(16) 0.0093(13) 0.0066(14) -0.0134(14)
O8 0.0729(18) 0.0707(19) 0.0459(15) -0.0002(13) -0.0111(14) -0.0041(15)
O10 0.097(3) 0.084(2) 0.139 0.033(2) 0.051(2) 0.031(2)
Si1 0.0383(5) 0.0519(6) 0.0401(5) 0.0069(4) -0.0013(4) -0.0085(4)
Si2 0.0576(6) 0.0383(6) 0.0486(6) -0.0012(5) -0.0113(5) -0.0105(5)
Fe1 0.0340(3) 0.0410(3) 0.0305(2) -0.0004(2) 0.0017(2) -0.0069(2)
K1 0.0410(4) 0.0426(4) 0.0399(4) -0.0011(3) -0.0007(3) -0.0012(3)

loop_
_atom_type_symbol
_atom_type_description
_atom_type_scat_dispersion_real
_atom_type_scat_dispersion_imag
_atom_type_scat_source
C C 0.0033 0.0016 'International Tables Vol C Tables 4.2.6.8 and 6.1.1.4'
H H 0.0000 0.0000 'International Tables Vol C Tables 4.2.6.8 and 6.1.1.4'
N N 0.0061 0.0033 'International Tables Vol C Tables 4.2.6.8 and 6.1.1.4'
O O 0.0106 0.0060 'International Tables Vol C Tables 4.2.6.8 and 6.1.1.4'
Si Si 0.0817 0.0704 'International Tables Vol C Tables 4.2.6.8 and 6.1.1.4'
Fe Fe 0.3463 0.8444 'International Tables Vol C Tables 4.2.6.8 and 6.1.1.4'
K K 0.2009 0.2494 'International Tables Vol C Tables 4.2.6.8 and 6.1.1.4'

loop_
_geom_angle_atom_site_label_1
_geom_angle_atom_site_label_2
_geom_angle_atom_site_label_3
_geom_angle
Si1 C1 H1A 109.5
Si1 C1 H1B 109.5
H1A C1 H1B 109.5
Si1 C1 H1C 109.5
H1A C1 H1C 109.5
H1B C1 H1C 109.5
Si1 C2 H2A 109.5
Si1 C2 H2B 109.5
H2A C2 H2B 109.5
Si1 C2 H2C 109.5
H2A C2 H2C 109.5
H2B C2 H2C 109.5
Si1 C3 H3A 109.5
Si1 C3 H3B 109.5
H3A C3 H3B 109.5
Si1 C3 H3C 109.5
H3A C3 H3C 109.5
H3B C3 H3C 109.5
C5 C4 C11 117.7(3)
C5 C4 N3 122.4(3)
C11 C4 N3 119.9(3)
C7 C5 C4 120.3(3)
C7 C5 C6 118.5(3)
C4 C5 C6 121.2(3)
C5 C6 H6A 109.5
C5 C6 H6B 109.5
H6A C6 H6B 109.5
C5 C6 H6C 109.5
H6A C6 H6C 109.5
H6B C6 H6C 109.5
C8 C7 C5 122.4(3)
C8 C7 H7 118.8
C5 C7 H7 118.8
C10 C8 C7 116.8(3)
C10 C8 C9 122.2(3)
C7 C8 C9 120.9(3)
C8 C9 H9A 109.5
C8 C9 H9B 109.5
H9A C9 H9B 109.5
C8 C9 H9C 109.5
H9A C9 H9C 109.5
H9B C9 H9C 109.5
C8 C10 C11 123.0(3)
C8 C10 H10 118.5
C11 C10 H10 118.5
C10 C11 C4 119.8(3)
C10 C11 C12 120.3(3)
C4 C11 C12 119.9(3)
C11 C12 H12A 109.5
C11 C12 H12B 109.5
H12A C12 H12B 109.5
C11 C12 H12C 109.5
H12A C12 H12C 109.5
H12B C12 H12C 109.5
C14 C13 C20 118.0(3)
C14 C13 N4 120.7(3)
C20 C13 N4 121.3(3)
C16 C14 C13 119.6(3)
C16 C14 C15 120.1(3)
C13 C14 C15 120.2(3)
C14 C15 H15A 109.5
C14 C15 H15B 109.5
H15A C15 H15B 109.5
C14 C15 H15C 109.5
H15A C15 H15C 109.5
H15B C15 H15C 109.5
C17 C16 C14 122.4(3)
C17 C16 H16 118.8
C14 C16 H16 118.8
C19 C17 C16 117.2(3)
C19 C17 C18 121.7(4)
C16 C17 C18 121.1(4)
C17 C18 H18A 109.5
C17 C18 H18B 109.5
H18A C18 H18B 109.5
C17 C18 H18C 109.5
H18A C18 H18C 109.5
H18B C18 H18C 109.5
C17 C19 C20 122.9(3)
C17 C19 H19 118.5
C20 C19 H19 118.5
C19 C20 C13 119.7(3)
C19 C20 C21 118.3(3)
C13 C20 C21 122.0(3)
C20 C21 H21A 109.5
C20 C21 H21B 109.5
H21A C21 H21B 109.5
C20 C21 H21C 109.5
H21A C21 H21C 109.5
H21B C21 H21C 109.5
Si2 C22 H22A 109.5
Si2 C22 H22B 109.5
H22A C22 H22B 109.5
Si2 C22 H22C 109.5
H22A C22 H22C 109.5
H22B C22 H22C 109.5
Si2 C23 H23A 109.5
Si2 C23 H23B 109.5
H23A C23 H23B 109.5
Si2 C23 H23C 109.5
H23A C23 H23C 109.5
H23B C23 H23C 109.5
Si2 C24 H24A 109.5
Si2 C24 H24B 109.5
H24A C24 H24B 109.5
Si2 C24 H24C 109.5
H24A C24 H24C 109.5
H24B C24 H24C 109.5
O3 C25 C26 109.0(3)
O3 C25 H25A 109.9
C26 C25 H25A 109.9
O3 C25 H25B 109.9
C26 C25 H25B 109.9
H25A C25 H25B 108.3
O4 C26 C25 109.2(3)
O4 C26 H26A 109.8
C25 C26 H26A 109.8
O4 C26 H26B 109.8
C25 C26 H26B 109.8
H26A C26 H26B 108.3
O4 C27 C28 109.5(3)
O4 C27 H27A 109.8
C28 C27 H27A 109.8
O4 C27 H27B 109.8
C28 C27 H27B 109.8
H27A C27 H27B 108.2
O5 C28 C27 109.6(3)
O5 C28 H28A 109.7
C27 C28 H28A 109.7
O5 C28 H28B 109.7
C27 C28 H28B 109.7
H28A C28 H28B 108.2
O5 C29 C30 109.2(3)
O5 C29 H29A 109.8
C30 C29 H29A 109.8
O5 C29 H29B 109.8
C30 C29 H29B 109.8
H29A C29 H29B 108.3
O6 C30 C29 109.2(4)
O6 C30 H30A 109.8
C29 C30 H30A 109.8
O6 C30 H30B 109.8
C29 C30 H30B 109.8
H30A C30 H30B 108.3
O6 C31 C32 108.6(3)
O6 C31 H31A 110.0
C32 C31 H31A 110.0
O6 C31 H31B 110.0
C32 C31 H31B 110.0
H31A C31 H31B 108.4
O7 C32 C31 108.9(3)
O7 C32 H32A 109.9
C31 C32 H32A 109.9
O7 C32 H32B 109.9
C31 C32 H32B 109.9
H32A C32 H32B 108.3
O7 C33 C34 109.6(3)
O7 C33 H33A 109.8
C34 C33 H33A 109.8
O7 C33 H33B 109.8
C34 C33 H33B 109.8
H33A C33 H33B 108.2
O8 C34 C33 109.5(4)
O8 C34 H34A 109.8
C33 C34 H34A 109.8
O8 C34 H34B 109.8
C33 C34 H34B 109.8
H34A C34 H34B 108.2
O8 C35 C36 108.6(3)
O8 C35 H35A 110.0
C36 C35 H35A 110.0
O8 C35 H35B 110.0
C36 C35 H35B 110.0
H35A C35 H35B 108.4
O3 C36 C35 108.4(3)
O3 C36 H36A 110.0
C35 C36 H36A 110.0
O3 C36 H36B 110.0
C35 C36 H36B 110.0
H36A C36 H36B 108.4
O9 C37 C38 113.3(5)
O9 C37 O9' 32.2(3)
C38 C37 O9' 98.8(5)
O9 C37 H37A 108.9
C38 C37 H37A 108.9
O9' C37 H37A 140.5
O9 C37 H37B 108.9
C38 C37 H37B 108.9
O9' C37 H37B 88.4
H37A C37 H37B 107.7
C37 C38 C39 105.7(4)
C37 C38 H38A 110.6
C39 C38 H38A 110.6
C37 C38 H38B 110.6
C39 C38 H38B 110.6
H38A C38 H38B 108.7
C40 C39 C38 103.6(4)
C40 C39 H39A 111.0
C38 C39 H39A 111.0
C40 C39 H39B 111.0
C38 C39 H39B 111.0
H39A C39 H39B 109.0
O9' C40 C39 105.8(4)
O9' C40 O9 32.5(3)
C39 C40 O9 108.3(4)
O9' C40 K1 44.8(3)
C39 C40 K1 150.4(3)
O9 C40 K1 46.8(3)
O9' C40 H40A 97.1
C39 C40 H40A 110.2
O9 C40 H40A 123.5
K1 C40 H40A 81.5
O9' C40 H40B 124.1
C39 C40 H40B 110.1
O9 C40 H40B 94.9
K1 C40 H40B 90.3
H40A C40 H40B 108.4
O10 C41' H41A 111.3
O10 C41' H41B 110.6
H41A C41' H41B 108.9
O10 C41 C42 101.6(5)
O10 C41 H41A 112.4
C42 C41 H41A 91.7
O10 C41 H41C 111.5
C42 C41 H41C 111.5
H41A C41 H41C 20.5
O10 C41 H41D 111.5
C42 C41 H41D 111.5
H41A C41 H41D 124.1
H41C C41 H41D 109.3
C43 C42 C41 101.3(4)
C43 C42 H42A 111.5
C41 C42 H42A 111.5
C43 C42 H42B 111.5
C41 C42 H42B 111.5
H42A C42 H42B 109.3
C42 C43 C44 104.2(4)
C42 C43 H43A 110.9
C44 C43 H43A 110.9
C42 C43 H43B 110.9
C44 C43 H43B 110.9
H43A C43 H43B 108.9
O10 C44 C43 107.4(4)
O10 C44 H44A 110.2
C43 C44 H44A 110.2
O10 C44 H44B 110.2
C43 C44 H44B 110.2
H44A C44 H44B 108.5
O1 N1 Fe1 162.2(3)
O2 N2 Fe1 154.6(3)
C4 N3 Si1 118.1(2)
C4 N3 Fe1 120.06(19)
Si1 N3 Fe1 120.60(13)
C13 N4 Si2 115.3(2)
C13 N4 Fe1 116.82(19)
Si2 N4 Fe1 125.39(14)
C36 O3 C25 111.8(3)
C36 O3 K1 113.6(2)
C25 O3 K1 117.1(2)
C27 O4 C26 111.8(3)
C27 O4 K1 111.4(2)
C26 O4 K1 111.4(2)
C29 O5 C28 113.4(3)
C29 O5 K1 112.4(2)
C28 O5 K1 114.4(2)
C30 O6 C31 112.5(3)
C30 O6 K1 114.2(2)
C31 O6 K1 115.3(2)
C32 O7 C33 112.4(3)
C32 O7 K1 114.8(2)
C33 O7 K1 114.4(2)
C34 O8 C35 112.7(3)
C34 O8 K1 116.4(2)
C35 O8 K1 115.0(2)
C37 O9 C40 106.5(5)
C37 O9 K1 133.1(4)
C40 O9 K1 109.4(4)
C40 O9' C37 101.3(4)
C40 O9' K1 113.4(3)
C37 O9' K1 123.7(4)
C44 O10 C41 107.4(4)
C44 O10 C41' 106.3(5)
C41 O10 C41' 39.9(5)
C44 O10 K1 128.1(3)
C41 O10 K1 124.5(4)
C41' O10 K1 113.4(5)
N3 Si1 C3 110.29(15)
N3 Si1 C1 112.31(16)
C3 Si1 C1 108.05(18)
N3 Si1 C2 113.60(15)
C3 Si1 C2 106.11(19)
C1 Si1 C2 106.12(18)
N4 Si2 C24 111.04(16)
N4 Si2 C23 113.60(16)
C24 Si2 C23 108.2(2)
N4 Si2 C22 114.00(17)
C24 Si2 C22 106.99(19)
C23 Si2 C22 102.4(2)
N1 Fe1 N2 105.76(13)
N1 Fe1 N3 107.28(12)
N2 Fe1 N3 111.74(12)
N1 Fe1 N4 110.73(12)
N2 Fe1 N4 103.86(12)
N3 Fe1 N4 116.96(10)
O9' K1 O10 162.18(14)
O9' K1 O9 17.44(14)
O10 K1 O9 164.04(16)
O9' K1 O5 78.28(13)
O10 K1 O5 87.61(10)
O9 K1 O5 77.98(14)
O9' K1 O3 79.94(14)
O10 K1 O3 97.92(10)
O9 K1 O3 95.10(15)
O5 K1 O3 119.18(8)
O9' K1 O6 96.14(14)
O10 K1 O6 86.40(10)
O9 K1 O6 80.74(15)
O5 K1 O6 61.39(8)
O3 K1 O6 175.65(8)
O9' K1 O8 98.63(13)
O10 K1 O8 95.54(10)
O9 K1 O8 98.89(14)
O5 K1 O8 176.85(8)
O3 K1 O8 60.46(8)
O6 K1 O8 118.69(8)
O9' K1 O7 93.69(14)
O10 K1 O7 102.78(9)
O9 K1 O7 78.93(15)
O5 K1 O7 119.44(8)
O3 K1 O7 118.03(8)
O6 K1 O7 60.05(8)
O8 K1 O7 59.87(8)
O9' K1 O4 81.57(14)
O10 K1 O4 82.08(9)
O9 K1 O4 96.58(14)
O5 K1 O4 60.95(8)
O3 K1 O4 60.07(8)
O6 K1 O4 121.47(8)
O8 K1 O4 119.44(8)
O7 K1 O4 175.10(8)
O9' K1 C40 21.82(13)
O10 K1 C40 172.14(13)
O9 K1 C40 23.78(15)
O5 K1 C40 99.04(9)
O3 K1 C40 75.22(12)
O6 K1 C40 100.43(12)
O8 K1 C40 77.82(9)
O7 K1 C40 77.67(11)
O4 K1 C40 97.43(11)

loop_
_geom_bond_atom_site_label_1
_geom_bond_atom_site_label_2
_geom_bond_distance
C1 Si1 1.879(4)
C1 H1A 0.9800
C1 H1B 0.9800
C1 H1C 0.9800
C2 Si1 1.883(4)
C2 H2A 0.9800
C2 H2B 0.9800
C2 H2C 0.9800
C3 Si1 1.876(4)
C3 H3A 0.9800
C3 H3B 0.9800
C3 H3C 0.9800
C4 C5 1.407(4)
C4 C11 1.419(4)
C4 N3 1.423(4)
C5 C7 1.395(4)
C5 C6 1.512(4)
C6 H6A 0.9800
C6 H6B 0.9800
C6 H6C 0.9800
C7 C8 1.395(5)
C7 H7 0.9500
C8 C10 1.382(5)
C8 C9 1.517(5)
C9 H9A 0.9800
C9 H9B 0.9800
C9 H9C 0.9800
C10 C11 1.392(4)
C10 H10 0.9500
C11 C12 1.503(5)
C12 H12A 0.9800
C12 H12B 0.9800
C12 H12C 0.9800
C13 C14 1.406(4)
C13 C20 1.419(4)
C13 N4 1.430(4)
C14 C16 1.404(5)
C14 C15 1.513(5)
C15 H15A 0.9800
C15 H15B 0.9800
C15 H15C 0.9800
C16 C17 1.393(5)
C16 H16 0.9500
C17 C19 1.370(5)
C17 C18 1.529(5)
C18 H18A 0.9800
C18 H18B 0.9800
C18 H18C 0.9800
C19 C20 1.397(5)
C19 H19 0.9500
C20 C21 1.512(5)
C21 H21A 0.9800
C21 H21B 0.9800
C21 H21C 0.9800
C22 Si2 1.887(4)
C22 H22A 0.9800
C22 H22B 0.9800
C22 H22C 0.9800
C23 Si2 1.873(4)
C23 H23A 0.9800
C23 H23B 0.9800
C23 H23C 0.9800
C24 Si2 1.852(4)
C24 H24A 0.9800
C24 H24B 0.9800
C24 H24C 0.9800
C25 O3 1.427(4)
C25 C26 1.474(5)
C25 H25A 0.9900
C25 H25B 0.9900
C26 O4 1.432(4)
C26 H26A 0.9900
C26 H26B 0.9900
C27 O4 1.422(5)
C27 C28 1.480(6)
C27 H27A 0.9900
C27 H27B 0.9900
C28 O5 1.426(5)
C28 H28A 0.9900
C28 H28B 0.9900
C29 O5 1.415(5)
C29 C30 1.502(6)
C29 H29A 0.9900
C29 H29B 0.9900
C30 O6 1.415(5)
C30 H30A 0.9900
C30 H30B 0.9900
C31 O6 1.429(5)
C31 C32 1.490(6)
C31 H31A 0.9900
C31 H31B 0.9900
C32 O7 1.420(5)
C32 H32A 0.9900
C32 H32B 0.9900
C33 O7 1.424(5)
C33 C34 1.485(6)
C33 H33A 0.9900
C33 H33B 0.9900
C34 O8 1.410(5)
C34 H34A 0.9900
C34 H34B 0.9900
C35 O8 1.434(5)
C35 C36 1.488(6)
C35 H35A 0.9900
C35 H35B 0.9900
C36 O3 1.419(4)
C36 H36A 0.9900
C36 H36B 0.9900
C37 O9 1.341(7)
C37 C38 1.447(6)
C37 O9' 1.523(7)
C37 H37A 0.9900
C37 H37B 0.9900
C38 C39 1.501(7)
C38 H38A 0.9900
C38 H38B 0.9900
C39 C40 1.473(6)
C39 H39A 0.9900
C39 H39B 0.9900
C40 O9' 1.410(7)
C40 O9 1.489(7)
C40 K1 3.483(5)
C40 H40A 0.9900
C40 H40B 0.9900
C41' O10 1.551(12)
C41' H41A 0.9900
C41' H41B 0.9900
C41 O10 1.420(7)
C41 C42 1.515(8)
C41 H41A 1.1258
C41 H41C 0.9900
C41 H41D 0.9900
C42 C43 1.483(6)
C42 H42A 0.9900
C42 H42B 0.9900
C43 C44 1.495(6)
C43 H43A 0.9900
C43 H43B 0.9900
C44 O10 1.376(5)
C44 H44A 0.9900
C44 H44B 0.9900
N1 O1 1.180(3)
N1 Fe1 1.698(3)
N2 O2 1.191(3)
N2 Fe1 1.701(3)
N3 Si1 1.718(3)
N3 Fe1 1.983(2)
N4 Si2 1.717(3)
N4 Fe1 1.992(3)
O3 K1 2.776(2)
O4 K1 2.861(2)
O5 K1 2.773(2)
O6 K1 2.791(3)
O7 K1 2.819(2)
O8 K1 2.803(2)
O9 K1 2.692(6)
O9' K1 2.673(5)
O10 K1 2.692(3)
